data_7214447
loop_
_publ_author_name
'Chan, Eric J.'
'Grabowsky, Simon'
'Harrowfield, Jack M.'
'Shi, Ming W.'
'Skelton, Brian W.'
'Sobolev, Alexandre N.'
'White, Allan H.'

_publ_section_title
;
 Hirshfeld surface analysis of crystal packing in aza-aromatic picrate
 salts
;
_journal_issue 21
_journal_name_full CrystEngComm
_journal_page_first 4508
_journal_paper_doi 10.1039/c4ce00095a
_journal_volume 16
_journal_year 2014
_chemical_formula_moiety 'C6 H2 N3 O7, C6 H8 N'
_chemical_formula_sum 'C12 H10 N4 O7'
_chemical_formula_weight 322.24
_chemical_name_systematic
;
2-Methylpyridinium picrate
;
_space_group_IT_number 2
_symmetry_cell_setting triclinic
_symmetry_Int_Tables_number 2
_symmetry_space_group_name_Hall '-P 1'
_symmetry_space_group_name_H-M 'P -1'
_atom_sites_solution_hydrogens geom
_atom_sites_solution_primary direct
_atom_sites_solution_secondary difmap
_audit_creation_method SHELXL-97
_cell_angle_alpha 86.255(5)
_cell_angle_beta 82.754(6)
_cell_angle_gamma 80.752(5)
_cell_formula_units_Z 4
_cell_length_a 8.191(3)
_cell_length_b 11.869(4)
_cell_length_c 13.953(5)
_cell_measurement_reflns_used 3240
_cell_measurement_temperature 153(2)
_cell_measurement_theta_max 28.05
_cell_measurement_theta_min 2.847
_cell_volume 1326.8(8)
_computing_cell_refinement 'Siemens SAINT (Siemens, 1995)'
_computing_data_collection 'Siemens SMART (Siemens, 1995)'
_computing_data_reduction 'XPREP, Bruker Version 5.1/NT, 1997'
_computing_molecular_graphics 'XP Interactive Molecular Graphics, Bruker AXS V5.1, 1998)'
_computing_publication_material 'XCIF Tables Production, Bruker Ver. 2008/2'
_computing_structure_refinement 'SHELXL-97 (Sheldrick, 1997)'
_computing_structure_solution 'SHELXS-97 (Sheldrick, 1997)'
_diffrn_ambient_temperature 153(2)
_diffrn_measured_fraction_theta_full 0.975
_diffrn_measured_fraction_theta_max 0.878
_diffrn_measurement_device_type
;
Bruker SMART CCD diffractometer
;
_diffrn_measurement_method '\w scans'
_diffrn_radiation_monochromator graphite
_diffrn_radiation_source 'fine-focus sealed tube'
_diffrn_radiation_type MoK\a
_diffrn_radiation_wavelength 0.71073
_diffrn_reflns_av_R_equivalents 0.0385
_diffrn_reflns_av_sigmaI/netI 0.0577
_diffrn_reflns_limit_h_max 11
_diffrn_reflns_limit_h_min -10
_diffrn_reflns_limit_k_max 15
_diffrn_reflns_limit_k_min -15
_diffrn_reflns_limit_l_max 18
_diffrn_reflns_limit_l_min 0
_diffrn_reflns_number 11660
_diffrn_reflns_theta_full 25.242
_diffrn_reflns_theta_max 28.94
_diffrn_reflns_theta_min 1.47
_exptl_absorpt_coefficient_mu 0.136
_exptl_absorpt_correction_T_max 0.981
_exptl_absorpt_correction_T_min 0.817
_exptl_absorpt_correction_type multi-scan
_exptl_absorpt_process_details
;
SADABS (Sheldrick, 1996)
;
_exptl_crystal_colour yellow
_exptl_crystal_density_diffrn 1.613
_exptl_crystal_density_method 'not measured'
_exptl_crystal_description bar
_exptl_crystal_F_000 664
_exptl_crystal_size_max 0.23
_exptl_crystal_size_mid 0.16
_exptl_crystal_size_min 0.14
_refine_diff_density_max 0.673
_refine_diff_density_min -0.561
_refine_diff_density_rms 0.077
_refine_ls_extinction_method none
_refine_ls_goodness_of_fit_ref 1.084
_refine_ls_hydrogen_treatment refall
_refine_ls_matrix_type full
_refine_ls_number_parameters 495
_refine_ls_number_reflns 6148
_refine_ls_number_restraints 0
_refine_ls_restrained_S_all 1.084
_refine_ls_R_factor_all 0.0904
_refine_ls_R_factor_gt 0.0596
_refine_ls_shift/su_max 0.000
_refine_ls_shift/su_mean 0.000
_refine_ls_structure_factor_coef Fsqd
_refine_ls_weighting_details 'calc w=1/[\s^2^(Fo^2^)+(0.0893P)^2^+0.0000P] where P=(Fo^2^+2Fc^2^)/3'
_refine_ls_weighting_scheme calc
_refine_ls_wR_factor_gt 0.1488
_refine_ls_wR_factor_ref 0.1643
_reflns_number_gt 4200
_reflns_number_total 6148
_reflns_threshold_expression >2sigma(I)
_cod_data_source_file c4ce00095a2.cif
_cod_data_source_block CCDC606103
_cod_depositor_comments 'Adding full bibliography for 7214441--7214449.cif.'
_cod_original_sg_symbol_Hall -P_1
_cod_original_sg_symbol_H-M P_-1
_cod_database_code 7214447

loop_
_symmetry_equiv_pos_as_xyz
'x, y, z'
'-x, -y, -z'

loop_
_atom_site_label
_atom_site_type_symbol
_atom_site_fract_x
_atom_site_fract_y
_atom_site_fract_z
_atom_site_U_iso_or_equiv
_atom_site_adp_type
_atom_site_occupancy
_atom_site_symmetry_multiplicity
_atom_site_calc_flag
O11 O 0.74966(19) 0.26668(13) 0.10267(12) 0.0252(4) Uani 1 1 d
C11 C 0.6721(3) 0.36647(18) 0.11097(15) 0.0198(5) Uani 1 1 d
C12 C 0.7419(3) 0.46926(19) 0.12033(16) 0.0210(5) Uani 1 1 d
C13 C 0.6484(3) 0.57495(19) 0.13770(17) 0.0222(5) Uani 1 1 d
C14 C 0.4765(3) 0.58805(18) 0.14272(16) 0.0219(5) Uani 1 1 d
C15 C 0.3945(3) 0.49488(19) 0.13403(16) 0.0222(5) Uani 1 1 d
C16 C 0.4907(3) 0.39023(18) 0.11881(16) 0.0213(5) Uani 1 1 d
N12 N 0.9221(2) 0.46472(16) 0.11250(13) 0.0219(4) Uani 1 1 d
O121 O 1.0136(2) 0.38715(14) 0.06831(13) 0.0305(4) Uani 1 1 d
O122 O 0.97709(19) 0.54156(14) 0.14835(12) 0.0278(4) Uani 1 1 d
N14 N 0.3801(2) 0.69949(16) 0.15927(14) 0.0245(4) Uani 1 1 d
O141 O 0.4498(2) 0.77613(14) 0.18482(13) 0.0316(4) Uani 1 1 d
O142 O 0.2308(2) 0.71431(14) 0.14818(13) 0.0341(4) Uani 1 1 d
N16 N 0.4034(2) 0.29248(16) 0.11322(15) 0.0253(4) Uani 1 1 d
O161 O 0.4406(2) 0.23441(14) 0.04160(14) 0.0358(4) Uani 1 1 d
O162 O 0.2978(2) 0.27406(16) 0.18078(14) 0.0396(5) Uani 1 1 d
O21 O 0.2670(2) 0.28701(13) 0.41914(12) 0.0287(4) Uani 1 1 d
C21 C 0.1978(3) 0.38676(18) 0.39922(16) 0.0207(5) Uani 1 1 d
C22 C 0.2750(3) 0.48959(19) 0.38764(16) 0.0211(5) Uani 1 1 d
C23 C 0.1886(3) 0.59681(19) 0.36921(16) 0.0209(5) Uani 1 1 d
C24 C 0.0218(3) 0.61066(18) 0.35730(16) 0.0211(5) Uani 1 1 d
C25 C -0.0620(3) 0.51642(19) 0.36053(16) 0.0210(5) Uani 1 1 d
C26 C 0.0242(3) 0.41091(18) 0.38118(16) 0.0209(5) Uani 1 1 d
N22 N 0.4528(2) 0.48270(16) 0.39126(14) 0.0244(4) Uani 1 1 d
O221 O 0.5331(2) 0.39571(17) 0.4199(2) 0.0670(8) Uani 1 1 d
O222 O 0.5185(2) 0.56658(15) 0.36502(18) 0.0522(6) Uani 1 1 d
N24 N -0.0648(2) 0.72341(16) 0.33488(14) 0.0246(4) Uani 1 1 d
O241 O 0.0115(2) 0.80555(13) 0.33075(13) 0.0313(4) Uani 1 1 d
O242 O -0.2120(2) 0.73360(14) 0.31945(14) 0.0348(4) Uani 1 1 d
N26 N -0.0633(2) 0.31209(16) 0.37958(15) 0.0256(5) Uani 1 1 d
O261 O -0.0657(2) 0.24451(14) 0.44983(13) 0.0354(4) Uani 1 1 d
O262 O -0.1296(2) 0.30308(16) 0.30705(14) 0.0419(5) Uani 1 1 d
N011 N 1.0494(2) 0.15712(16) 0.03263(15) 0.0238(4) Uani 1 1 d
C012 C 1.0995(3) 0.1787(2) -0.06190(18) 0.0254(5) Uani 1 1 d
C013 C 1.2269(3) 0.1072(2) -0.10927(19) 0.0282(5) Uani 1 1 d
C014 C 1.3019(3) 0.0119(2) -0.0587(2) 0.0317(6) Uani 1 1 d
C015 C 1.2489(3) -0.0074(2) 0.0379(2) 0.0304(6) Uani 1 1 d
C016 C 1.1207(3) 0.06744(19) 0.08485(17) 0.0243(5) Uani 1 1 d
C017 C 1.0595(4) 0.0571(3) 0.1899(2) 0.0361(6) Uani 1 1 d
N021 N 0.5432(2) 0.16893(17) 0.47939(15) 0.0242(4) Uani 1 1 d
C022 C 0.5703(3) 0.1666(2) 0.57251(18) 0.0270(5) Uani 1 1 d
C023 C 0.6885(3) 0.0839(2) 0.6077(2) 0.0307(6) Uani 1 1 d
C024 C 0.7769(3) 0.0040(2) 0.5452(2) 0.0350(6) Uani 1 1 d
C025 C 0.7474(3) 0.0089(2) 0.4496(2) 0.0328(6) Uani 1 1 d
C026 C 0.6287(3) 0.09373(19) 0.41533(18) 0.0261(5) Uani 1 1 d
C027 C 0.5904(4) 0.1101(3) 0.3134(2) 0.0385(7) Uani 1 1 d
H13 H 0.700(3) 0.640(2) 0.1420(17) 0.024(6) Uiso 1 1 d
H15 H 0.276(3) 0.503(2) 0.1374(18) 0.033(7) Uiso 1 1 d
H23 H 0.235(3) 0.657(2) 0.3641(16) 0.018(6) Uiso 1 1 d
H25 H -0.172(3) 0.5235(18) 0.3518(16) 0.017(6) Uiso 1 1 d
H011 H 0.961(4) 0.208(2) 0.059(2) 0.040(8) Uiso 1 1 d
H012 H 1.042(3) 0.245(2) -0.0855(18) 0.030(7) Uiso 1 1 d
H013 H 1.262(3) 0.127(2) -0.175(2) 0.037(7) Uiso 1 1 d
H014 H 1.387(3) -0.042(2) -0.0884(18) 0.030(7) Uiso 1 1 d
H015 H 1.293(4) -0.067(2) 0.065(2) 0.039(8) Uiso 1 1 d
H01A H 1.120(4) 0.091(3) 0.226(2) 0.049(9) Uiso 1 1 d
H01B H 1.062(3) -0.022(2) 0.2134(19) 0.037(7) Uiso 1 1 d
H01C H 0.944(5) 0.100(3) 0.204(3) 0.085(12) Uiso 1 1 d
H021 H 0.469(4) 0.220(3) 0.456(2) 0.046(9) Uiso 1 1 d
H022 H 0.502(3) 0.225(2) 0.609(2) 0.039(8) Uiso 1 1 d
H023 H 0.701(3) 0.084(2) 0.673(2) 0.040(8) Uiso 1 1 d
H024 H 0.858(4) -0.057(2) 0.570(2) 0.041(8) Uiso 1 1 d
H025 H 0.807(4) -0.047(2) 0.404(2) 0.041(8) Uiso 1 1 d
H02A H 0.468(5) 0.146(3) 0.309(2) 0.066(10) Uiso 1 1 d
H02B H 0.623(4) 0.036(3) 0.276(2) 0.062(10) Uiso 1 1 d
H02C H 0.653(4) 0.169(3) 0.274(2) 0.064(10) Uiso 1 1 d

loop_
_atom_site_aniso_label
_atom_site_aniso_U_11
_atom_site_aniso_U_22
_atom_site_aniso_U_33
_atom_site_aniso_U_23
_atom_site_aniso_U_13
_atom_site_aniso_U_12
O11 0.0197(8) 0.0203(8) 0.0348(9) -0.0014(7) -0.0028(7) -0.0010(7)
C11 0.0171(11) 0.0212(11) 0.0215(11) -0.0006(9) -0.0035(8) -0.0030(9)
C12 0.0148(11) 0.0243(12) 0.0246(12) -0.0004(9) -0.0039(9) -0.0038(9)
C13 0.0197(12) 0.0195(11) 0.0287(12) -0.0011(9) -0.0045(9) -0.0055(9)
C14 0.0179(11) 0.0195(11) 0.0273(12) -0.0014(9) -0.0020(9) -0.0006(9)
C15 0.0162(12) 0.0257(12) 0.0248(12) 0.0011(9) -0.0044(9) -0.0022(9)
C16 0.0181(11) 0.0217(11) 0.0260(12) 0.0004(9) -0.0052(9) -0.0069(9)
N12 0.0164(9) 0.0236(10) 0.0263(10) 0.0001(8) -0.0048(8) -0.0036(8)
O121 0.0183(8) 0.0261(9) 0.0452(11) -0.0069(8) 0.0021(7) -0.0005(7)
O122 0.0197(8) 0.0295(9) 0.0364(10) -0.0052(7) -0.0066(7) -0.0069(7)
N14 0.0204(10) 0.0226(10) 0.0300(11) 0.0007(8) -0.0039(8) -0.0025(8)
O141 0.0279(9) 0.0226(9) 0.0453(11) -0.0061(8) -0.0068(8) -0.0028(7)
O142 0.0175(9) 0.0307(9) 0.0530(12) -0.0018(8) -0.0058(8) 0.0007(7)
N16 0.0184(10) 0.0243(10) 0.0348(12) 0.0033(9) -0.0093(9) -0.0048(8)
O161 0.0313(10) 0.0300(10) 0.0487(12) -0.0131(9) -0.0069(8) -0.0066(8)
O162 0.0353(11) 0.0445(11) 0.0424(11) 0.0044(9) -0.0001(9) -0.0227(9)
O21 0.0216(9) 0.0230(9) 0.0419(10) 0.0021(7) -0.0103(7) -0.0013(7)
C21 0.0204(11) 0.0201(11) 0.0216(11) -0.0009(9) -0.0034(9) -0.0024(9)
C22 0.0152(11) 0.0257(12) 0.0233(12) -0.0015(9) -0.0037(9) -0.0045(9)
C23 0.0216(12) 0.0176(11) 0.0241(12) -0.0003(9) -0.0011(9) -0.0060(9)
C24 0.0199(11) 0.0176(11) 0.0246(12) -0.0002(9) -0.0022(9) 0.0004(9)
C25 0.0151(11) 0.0225(12) 0.0250(12) -0.0019(9) -0.0027(9) -0.0014(9)
C26 0.0204(11) 0.0196(11) 0.0231(11) -0.0005(9) -0.0017(9) -0.0055(9)
N22 0.0184(10) 0.0236(10) 0.0312(11) 0.0005(8) -0.0046(8) -0.0029(8)
O221 0.0251(11) 0.0310(11) 0.146(2) 0.0268(13) -0.0289(13) -0.0058(9)
O222 0.0225(10) 0.0282(10) 0.1080(18) 0.0072(11) -0.0137(11) -0.0099(8)
N24 0.0211(10) 0.0209(10) 0.0303(11) 0.0001(8) -0.0014(8) -0.0005(8)
O241 0.0288(9) 0.0192(8) 0.0456(11) 0.0022(7) -0.0035(8) -0.0045(7)
O242 0.0198(9) 0.0296(9) 0.0539(12) 0.0051(8) -0.0107(8) 0.0013(7)
N26 0.0187(10) 0.0215(10) 0.0372(12) -0.0030(9) -0.0053(9) -0.0022(8)
O261 0.0364(10) 0.0260(9) 0.0457(11) 0.0105(8) -0.0096(8) -0.0115(8)
O262 0.0468(12) 0.0443(11) 0.0426(11) -0.0033(9) -0.0190(9) -0.0202(9)
N011 0.0171(10) 0.0196(10) 0.0343(12) -0.0010(8) -0.0044(8) -0.0011(8)
C012 0.0221(12) 0.0222(12) 0.0331(14) 0.0016(10) -0.0085(10) -0.0042(10)
C013 0.0266(13) 0.0286(13) 0.0310(14) -0.0036(11) -0.0042(10) -0.0075(10)
C014 0.0228(13) 0.0252(13) 0.0458(16) -0.0082(12) -0.0027(11) 0.0016(11)
C015 0.0283(14) 0.0178(12) 0.0453(16) 0.0031(11) -0.0123(12) 0.0001(10)
C016 0.0202(12) 0.0207(11) 0.0337(13) 0.0007(10) -0.0070(10) -0.0064(9)
C017 0.0414(17) 0.0362(16) 0.0330(15) 0.0061(12) -0.0069(13) -0.0141(14)
N021 0.0171(10) 0.0208(10) 0.0349(12) -0.0002(9) -0.0048(8) -0.0022(8)
C022 0.0224(12) 0.0243(12) 0.0352(14) -0.0053(10) -0.0023(10) -0.0056(10)
C023 0.0262(13) 0.0293(13) 0.0391(16) 0.0032(11) -0.0109(11) -0.0087(11)
C024 0.0226(13) 0.0231(13) 0.0586(18) 0.0083(12) -0.0093(12) -0.0022(11)
C025 0.0225(13) 0.0194(12) 0.0544(18) -0.0055(12) 0.0036(12) -0.0019(10)
C026 0.0205(12) 0.0203(12) 0.0380(14) -0.0019(10) 0.0010(10) -0.0077(10)
C027 0.0377(16) 0.0422(17) 0.0370(16) -0.0035(13) -0.0008(12) -0.0121(14)

loop_
_atom_type_symbol
_atom_type_description
_atom_type_scat_dispersion_real
_atom_type_scat_dispersion_imag
_atom_type_scat_source
C C 0.0033 0.0016 'International Tables Vol C Tables 4.2.6.8 and 6.1.1.4'
H H 0.0000 0.0000 'International Tables Vol C Tables 4.2.6.8 and 6.1.1.4'
N N 0.0061 0.0033 'International Tables Vol C Tables 4.2.6.8 and 6.1.1.4'
O O 0.0106 0.0060 'International Tables Vol C Tables 4.2.6.8 and 6.1.1.4'

loop_
_geom_angle_atom_site_label_1
_geom_angle_atom_site_label_2
_geom_angle_atom_site_label_3
_geom_angle
O11 C11 C12 127.2(2)
O11 C11 C16 121.57(19)
C12 C11 C16 111.16(18)
C13 C12 C11 124.2(2)
C13 C12 N12 115.77(19)
C11 C12 N12 120.00(18)
C12 C13 C14 119.7(2)
C12 C13 H13 121.0(15)
C14 C13 H13 119.2(15)
C13 C14 C15 121.3(2)
C13 C14 N14 119.2(2)
C15 C14 N14 119.55(19)
C16 C15 C14 117.7(2)
C16 C15 H15 120.1(15)
C14 C15 H15 122.2(15)
C15 C16 C11 125.9(2)
C15 C16 N16 117.26(19)
C11 C16 N16 116.82(19)
O121 N12 O122 122.53(18)
O121 N12 C12 119.29(18)
O122 N12 C12 118.14(18)
O142 N14 O141 122.64(19)
O142 N14 C14 118.43(18)
O141 N14 C14 118.93(18)
O161 N16 O162 124.3(2)
O161 N16 C16 118.04(19)
O162 N16 C16 117.7(2)
O21 C21 C22 126.8(2)
O21 C21 C26 121.7(2)
C22 C21 C26 111.43(18)
C23 C22 C21 123.2(2)
C23 C22 N22 116.29(19)
C21 C22 N22 120.44(19)
C22 C23 C24 120.4(2)
C22 C23 H23 122.3(16)
C24 C23 H23 117.3(16)
C23 C24 C25 121.0(2)
C23 C24 N24 119.4(2)
C25 C24 N24 119.47(19)
C26 C25 C24 117.9(2)
C26 C25 H25 119.6(14)
C24 C25 H25 122.5(14)
C25 C26 C21 125.8(2)
C25 C26 N26 117.20(19)
C21 C26 N26 116.88(18)
O221 N22 O222 121.0(2)
O221 N22 C22 120.33(19)
O222 N22 C22 118.69(18)
O241 N24 O242 122.59(19)
O241 N24 C24 118.77(18)
O242 N24 C24 118.64(19)
O261 N26 O262 124.2(2)
O261 N26 C26 118.72(19)
O262 N26 C26 117.12(19)
C016 N011 C012 123.2(2)
C016 N011 H011 121.9(18)
C012 N011 H011 114.9(17)
N011 C012 C013 120.1(2)
N011 C012 H012 111.9(16)
C013 C012 H012 128.0(16)
C012 C013 C014 118.7(2)
C012 C013 H013 117.5(16)
C014 C013 H013 123.8(16)
C015 C014 C013 119.9(2)
C015 C014 H014 117.8(15)
C013 C014 H014 122.3(15)
C014 C015 C016 120.3(2)
C014 C015 H015 117(2)
C016 C015 H015 123(2)
N011 C016 C015 117.8(2)
N011 C016 C017 117.7(2)
C015 C016 C017 124.5(2)
C016 C017 H01A 111.4(19)
C016 C017 H01B 112.5(16)
H01A C017 H01B 109(2)
C016 C017 H01C 111(2)
H01A C017 H01C 103(3)
H01B C017 H01C 110(3)
C022 N021 C026 123.4(2)
C022 N021 H021 122(2)
C026 N021 H021 115(2)
N021 C022 C023 120.2(2)
N021 C022 H022 114.5(17)
C023 C022 H022 125.3(17)
C022 C023 C024 118.4(3)
C022 C023 H023 117.3(17)
C024 C023 H023 124.3(17)
C025 C024 C023 120.2(2)
C025 C024 H024 121.1(16)
C023 C024 H024 118.7(16)
C024 C025 C026 120.4(2)
C024 C025 H025 121.9(17)
C026 C025 H025 117.7(17)
N021 C026 C025 117.4(2)
N021 C026 C027 117.4(2)
C025 C026 C027 125.3(2)
C026 C027 H02A 112.3(18)
C026 C027 H02B 112.8(18)
H02A C027 H02B 111(3)
C026 C027 H02C 112.9(19)
H02A C027 H02C 102(3)
H02B C027 H02C 105(3)

loop_
_geom_bond_atom_site_label_1
_geom_bond_atom_site_label_2
_geom_bond_distance
O11 C11 1.256(3)
C11 C12 1.448(3)
C11 C16 1.458(3)
C12 C13 1.380(3)
C12 N12 1.459(3)
C13 C14 1.385(3)
C13 H13 0.94(2)
C14 C15 1.402(3)
C14 N14 1.444(3)
C15 C16 1.373(3)
C15 H15 0.95(3)
C16 N16 1.468(3)
N12 O121 1.235(2)
N12 O122 1.238(2)
N14 O142 1.235(2)
N14 O141 1.241(2)
N16 O161 1.230(3)
N16 O162 1.230(3)
O21 C21 1.257(3)
C21 C22 1.453(3)
C21 C26 1.455(3)
C22 C23 1.379(3)
C22 N22 1.453(3)
C23 C24 1.379(3)
C23 H23 0.85(2)
C24 C25 1.399(3)
C24 N24 1.445(3)
C25 C26 1.367(3)
C25 H25 0.92(2)
C26 N26 1.472(3)
N22 O221 1.205(3)
N22 O222 1.220(2)
N24 O241 1.234(2)
N24 O242 1.237(2)
N26 O261 1.226(2)
N26 O262 1.226(3)
N011 C016 1.346(3)
N011 C012 1.352(3)
N011 H011 0.91(3)
C012 C013 1.364(4)
C012 H012 0.92(3)
C013 C014 1.392(4)
C013 H013 0.96(3)
C014 C015 1.379(4)
C014 H014 0.94(3)
C015 C016 1.387(3)
C015 H015 0.83(3)
C016 C017 1.491(4)
C017 H01A 0.91(3)
C017 H01B 0.97(3)
C017 H01C 1.00(4)
N021 C022 1.343(3)
N021 C026 1.353(3)
N021 H021 0.86(3)
C022 C023 1.376(3)
C022 H022 0.95(3)
C023 C024 1.384(4)
C023 H023 0.93(3)
C024 C025 1.381(4)
C024 H024 0.98(3)
C025 C026 1.388(3)
C025 H025 0.98(3)
C026 C027 1.489(4)
C027 H02A 1.03(4)
C027 H02B 1.03(3)
C027 H02C 1.02(4)

loop_
_geom_hbond_atom_site_label_D
_geom_hbond_atom_site_label_H
_geom_hbond_atom_site_label_A
_geom_hbond_distance_DH
_geom_hbond_distance_HA
_geom_hbond_distance_DA
_geom_hbond_angle_DHA
N011 H011 O11 0.91(3) 1.81(3) 2.685(3) 160(3)
N011 H011 O121 0.91(3) 2.26(3) 2.770(3) 115(2)
N021 H021 O21 0.86(3) 1.84(3) 2.664(3) 160(3)
N021 H021 O221 0.86(3) 2.25(3) 2.756(3) 118(2)

loop_
_geom_torsion_atom_site_label_1
_geom_torsion_atom_site_label_2
_geom_torsion_atom_site_label_3
_geom_torsion_atom_site_label_4
_geom_torsion
O11 C11 C12 C13 -174.1(2)
C16 C11 C12 C13 2.1(3)
O11 C11 C12 N12 5.2(3)
C16 C11 C12 N12 -178.66(19)
C11 C12 C13 C14 -3.0(3)
N12 C12 C13 C14 177.7(2)
C12 C13 C14 C15 2.4(3)
C12 C13 C14 N14 -178.9(2)
C13 C14 C15 C16 -1.0(3)
N14 C14 C15 C16 -179.7(2)
C14 C15 C16 C11 0.2(3)
C14 C15 C16 N16 177.9(2)
O11 C11 C16 C15 175.7(2)
C12 C11 C16 C15 -0.6(3)
O11 C11 C16 N16 -2.0(3)
C12 C11 C16 N16 -178.38(18)
C13 C12 N12 O121 -157.3(2)
C11 C12 N12 O121 23.4(3)
C13 C12 N12 O122 20.6(3)
C11 C12 N12 O122 -158.74(19)
C13 C14 N14 O142 168.5(2)
C15 C14 N14 O142 -12.8(3)
C13 C14 N14 O141 -12.1(3)
C15 C14 N14 O141 166.6(2)
C15 C16 N16 O161 126.0(2)
C11 C16 N16 O161 -56.0(3)
C15 C16 N16 O162 -54.0(3)
C11 C16 N16 O162 123.9(2)
O21 C21 C22 C23 -177.5(2)
C26 C21 C22 C23 4.6(3)
O21 C21 C22 N22 5.0(3)
C26 C21 C22 N22 -172.83(19)
C21 C22 C23 C24 -2.4(3)
N22 C22 C23 C24 175.2(2)
C22 C23 C24 C25 -2.1(3)
C22 C23 C24 N24 -178.0(2)
C23 C24 C25 C26 3.6(3)
N24 C24 C25 C26 179.5(2)
C24 C25 C26 C21 -0.8(3)
C24 C25 C26 N26 -177.06(19)
O21 C21 C26 C25 179.0(2)
C22 C21 C26 C25 -3.0(3)
O21 C21 C26 N26 -4.8(3)
C22 C21 C26 N26 173.21(18)
C23 C22 N22 O221 169.8(2)
C21 C22 N22 O221 -12.6(3)
C23 C22 N22 O222 -10.1(3)
C21 C22 N22 O222 167.5(2)
C23 C24 N24 O241 -2.9(3)
C25 C24 N24 O241 -178.9(2)
C23 C24 N24 O242 176.3(2)
C25 C24 N24 O242 0.3(3)
C25 C26 N26 O261 -128.3(2)
C21 C26 N26 O261 55.2(3)
C25 C26 N26 O262 51.7(3)
C21 C26 N26 O262 -124.9(2)
C016 N011 C012 C013 0.8(3)
N011 C012 C013 C014 0.6(3)
C012 C013 C014 C015 -1.1(4)
C013 C014 C015 C016 0.2(4)
C012 N011 C016 C015 -1.7(3)
C012 N011 C016 C017 176.7(2)
C014 C015 C016 N011 1.2(3)
C014 C015 C016 C017 -177.1(2)
C026 N021 C022 C023 -0.9(4)
N021 C022 C023 C024 -0.2(4)
C022 C023 C024 C025 0.8(4)
C023 C024 C025 C026 -0.2(4)
C022 N021 C026 C025 1.5(3)
C022 N021 C026 C027 -177.2(2)
C024 C025 C026 N021 -0.9(3)
C024 C025 C026 C027 177.7(2)
